data_8100095
loop_
_publ_author_name
'Mattausch, Hj.'
'Simon, A.'
'Zheng, C.'

_publ_section_title
;
Crystal structure of pentalanthanum trilead monoiodide, La~5~Pb~3~I
;
_journal_issue 2
_journal_name_full 'Zeitschrift f\"ur Kristallographie - New Crystal Structures'
_journal_page_first 87
_journal_page_last 88
_journal_volume 219
_journal_year 2004
_chemical_formula_sum 'I La5 Pb3'
_chemical_formula_weight 1443.02
_chemical_name_common Pentalanthanum-trilead-monoiodide
_space_group_IT_number 193
_symmetry_cell_setting hexagonal
_symmetry_space_group_name_Hall '-P 6c 2'
_symmetry_space_group_name_H-M 'P 63/m c m'
_cell_angle_alpha 90.00
_cell_angle_beta 90.00
_cell_angle_gamma 120.00
_cell_formula_units_Z 2
_cell_length_a 9.7360(10)
_cell_length_b 9.7360(10)
_cell_length_c 6.9470(10)
_cell_measurement_temperature 293(2)
_cell_volume 570.28(12)
_diffrn_ambient_temperature 293(2)
_exptl_crystal_density_diffrn 8.404
_cod_original_formula_sum 'La5 Pb3 I'
_cod_database_code 8100095

loop_
_symmetry_equiv_pos_as_xyz
'x, y, z'
'-y, x-y, z'
'-x+y, -x, z'
'-x, -y, z+1/2'
'y, -x+y, z+1/2'
'x-y, x, z+1/2'
'y, x, -z+1/2'
'x-y, -y, -z+1/2'
'-x, -x+y, -z+1/2'
'-y, -x, -z'
'-x+y, y, -z'
'x, x-y, -z'
'-x, -y, -z'
'y, -x+y, -z'
'x-y, x, -z'
'x, y, -z-1/2'
'-y, x-y, -z-1/2'
'-x+y, -x, -z-1/2'
'-y, -x, z-1/2'
'-x+y, y, z-1/2'
'x, x-y, z-1/2'
'y, x, z'
'x-y, -y, z'
'-x, -x+y, z'

loop_
_atom_site_label
_atom_site_type_symbol
_atom_site_fract_x
_atom_site_fract_y
_atom_site_fract_z
_atom_site_U_iso_or_equiv
_atom_site_adp_type
_atom_site_occupancy
_atom_site_symmetry_multiplicity
_atom_site_Wyckoff_symbol
_atom_site_calc_flag
_atom_site_refinement_flags
_atom_site_disorder_assembly
_atom_site_disorder_group
La1 La 0.26989(10) 0.0000 0.2500 0.0159(3) Uani 1 6 g d S . .
La2 La 0.3333 0.6667 0.0000 0.0102(3) Uani 1 4 d d S . .
Pb Pb 0.38409(6) 0.38409(6) 0.2500 0.0113(2) Uani 1 6 g d S . .
I I 1.0000 0.0000 0.0000 0.0274(5) Uani 1 2 b d S . .

loop_
_atom_site_aniso_label
_atom_site_aniso_U_11
_atom_site_aniso_U_22
_atom_site_aniso_U_33
_atom_site_aniso_U_23
_atom_site_aniso_U_13
_atom_site_aniso_U_12
La1 0.0089(3) 0.0062(4) 0.0318(6) 0.000 0.000 0.00309(19)
La2 0.0116(3) 0.0116(3) 0.0075(5) 0.000 0.000 0.00578(16)
Pb 0.0088(2) 0.0088(2) 0.0163(3) 0.000 0.000 0.0045(2)
I 0.0244(7) 0.0244(7) 0.0334(13) 0.000 0.000 0.0122(3)

loop_
_geom_bond_atom_site_label_1
_geom_bond_atom_site_label_2
_geom_bond_distance
_geom_bond_site_symmetry_2
_geom_bond_publ_flag
La1 I 3.1497(9) 1_455 ?
La1 I 3.1497(9) 4_655 ?
La1 Pb 3.3260(6) 3 ?
La1 Pb 3.3260(6) . ?
La1 Pb 3.3689(12) 2_655 ?
La1 Pb 3.6471(6) 14_556 ?
La1 Pb 3.6471(6) 14 ?
La1 La2 3.9918(7) 1_545 ?
La1 La2 3.9918(7) 16_546 ?
La1 La2 3.9918(7) 4_665 ?
La1 La2 3.9918(7) 13_665 ?
La2 La2 3.4735(5) 16_556 ?
La2 La2 3.4735(5) 16 ?
La2 Pb 3.4913(4) 15 ?
La2 Pb 3.4913(4) 2_665 ?
La2 Pb 3.4913(4) 3_565 ?
La2 Pb 3.4913(4) 14_565 ?
La2 Pb 3.4913(3) . ?
La2 Pb 3.4913(4) 13_665 ?
La2 La1 3.9918(7) 1_565 ?
La2 La1 3.9918(7) 14_565 ?
La2 La1 3.9918(7) 2 ?
La2 La1 3.9918(7) 13_665 ?
Pb La1 3.3260(6) 2 ?
Pb La1 3.3689(12) 3_665 ?
Pb La2 3.4913(3) 16_556 ?
Pb La2 3.4913(4) 4_665 ?
Pb La2 3.4913(3) 13_665 ?
Pb La1 3.6471(6) 15 ?
Pb La1 3.6471(6) 15_556 ?
I La1 3.1497(9) 13_655 ?
I La1 3.1497(9) 14_655 ?
I La1 3.1497(9) 2_655 ?
I La1 3.1497(9) 1_655 ?
I La1 3.1497(9) 3_655 ?
I La1 3.1497(9) 15_655 ?
